data_7240001
loop_
_publ_author_name
'Klenner, Mitchell A.'
'Zhang, Bo'
'Ciancaleoni, Gianluca'
'Howard, James K.'
'Maynard-Casely, Helen E.'
'Clegg, Jack K.'
'Massi, Massimiliano'
'Fraser, Benjamin H.'
'Pascali, Giancarlo'

_publ_section_title
;
 Rhenium(i) complexation--dissociation strategy for synthesising
 fluorine-18 labelled pyridine bidentate radiotracers
;
_journal_issue 15
_journal_name_full 'RSC Advances'
_journal_page_first 8853
_journal_page_last 8865
_journal_paper_doi 10.1039/D0RA00318B
_journal_volume 10
_journal_year 2020
_chemical_formula_moiety 'C13 H7 Cl F N2 O3 Re'
_chemical_formula_sum 'C13 H7 Cl F N2 O3 Re'
_chemical_formula_weight 479.86
_space_group_crystal_system monoclinic
_space_group_IT_number 14
_space_group_name_Hall '-P 2yn'
_space_group_name_H-M_alt 'P 1 21/n 1'
_atom_sites_solution_hydrogens geom
_audit_creation_date 2019-12-10
_audit_creation_method
;
Olex2 1.2
(compiled May 18 2018 14:05:52 for OlexSys, GUI svn.r5506)
;
_audit_update_record
;
2019-12-10 deposited with the CCDC.	2020-02-10 downloaded from the CCDC.
;
_cell_angle_alpha 90
_cell_angle_beta 99.25(3)
_cell_angle_gamma 90
_cell_formula_units_Z 4
_cell_length_a 7.9600(16)
_cell_length_b 17.171(3)
_cell_length_c 10.245(2)
_cell_measurement_reflns_used 19995
_cell_measurement_temperature 100(2)
_cell_measurement_theta_max 27.484
_cell_measurement_theta_min 2.337
_cell_volume 1382.1(5)
_computing_cell_refinement 'XDS (Kabsch, 1993)'
_computing_data_collection 'BluIce (McPhillips, 2002)'
_computing_data_reduction 'XDS (Kabsch, 1993)'
_computing_molecular_graphics 'Olex2 (Dolomanov et al., 2009)'
_computing_publication_material 'Olex2 (Dolomanov et al., 2009)'
_computing_structure_refinement 'ShelXL (Sheldrick, 2015)'
_diffrn_ambient_temperature 100(2)
_diffrn_detector_area_resol_mean 10.42
_diffrn_measured_fraction_theta_full 0.886
_diffrn_measured_fraction_theta_max 0.868
_diffrn_measurement_device_type 'MX1 Beamline Australian Synchrotron'
_diffrn_measurement_method 'Phi Scan'
_diffrn_radiation_monochromator 'Silicon Double Crystal'
_diffrn_radiation_type Synchrotron
_diffrn_radiation_wavelength 0.7108
_diffrn_reflns_av_R_equivalents 0.0324
_diffrn_reflns_av_unetI/netI 0.0191
_diffrn_reflns_Laue_measured_fraction_full 0.886
_diffrn_reflns_Laue_measured_fraction_max 0.868
_diffrn_reflns_limit_h_max 10
_diffrn_reflns_limit_h_min -10
_diffrn_reflns_limit_k_max 22
_diffrn_reflns_limit_k_min -22
_diffrn_reflns_limit_l_max 13
_diffrn_reflns_limit_l_min -13
_diffrn_reflns_number 19995
_diffrn_reflns_point_group_measured_fraction_full 0.886
_diffrn_reflns_point_group_measured_fraction_max 0.868
_diffrn_reflns_theta_full 25.242
_diffrn_reflns_theta_max 27.484
_diffrn_reflns_theta_min 2.337
_exptl_absorpt_coefficient_mu 9.007
_exptl_absorpt_correction_type none
_exptl_crystal_colour orange
_exptl_crystal_density_diffrn 2.306
_exptl_crystal_description block
_exptl_crystal_F_000 896
_exptl_crystal_size_max 0.1
_exptl_crystal_size_mid 0.1
_exptl_crystal_size_min 0.1
_refine_diff_density_max 1.087
_refine_diff_density_min -1.623
_refine_diff_density_rms 0.188
_refine_ls_extinction_coef 0.0089(6)
_refine_ls_extinction_expression Fc^*^=kFc[1+0.001xFc^2^\l^3^/sin(2\q)]^-1/4^
_refine_ls_extinction_method 'SHELXL-2018/3 (Sheldrick 2018)'
_refine_ls_goodness_of_fit_ref 1.202
_refine_ls_hydrogen_treatment constr
_refine_ls_matrix_type full
_refine_ls_number_parameters 200
_refine_ls_number_reflns 2754
_refine_ls_number_restraints 0
_refine_ls_restrained_S_all 1.202
_refine_ls_R_factor_all 0.0237
_refine_ls_R_factor_gt 0.0226
_refine_ls_shift/su_max 0.001
_refine_ls_shift/su_mean 0.000
_refine_ls_structure_factor_coef Fsqd
_refine_ls_weighting_details 'w=1/[\s^2^(Fo^2^)+(0.0317P)^2^+5.9471P] where P=(Fo^2^+2Fc^2^)/3'
_refine_ls_weighting_scheme calc
_refine_ls_wR_factor_gt 0.0603
_refine_ls_wR_factor_ref 0.0683
_reflns_Friedel_coverage 0.000
_reflns_number_gt 2728
_reflns_number_total 2754
_reflns_threshold_expression 'I > 2\s(I)'
_cod_data_source_file d0ra00318b2.cif
_cod_data_source_block re6
_cod_depositor_comments 'Adding full bibliography for 7239999--7240003.cif.'
_cod_database_code 7240001
_shelx_shelxl_version_number 2018/3
_shelx_space_group_comment
;
The symmetry employed for this shelxl refinement is uniquely defined
by the following loop, which should always be used as a source of
symmetry information in preference to the above space-group names.
They are only intended as comments.
;
_olex2_refinement_description
;
1. Fixed Uiso
 At 1.2 times of:
  All C(H) groups, All C(H,H) groups
2. Shared sites
{C1, C1A}
{C9, C9A}
3. Uiso/Uaniso restraints and constraints
Uanis(C1) = Uanis(C1A)
Uanis(C9) = Uanis(C9A)
4. Others
 Fixed Sof: H0AA(0.25) H0AB(0.75) H2A(0.75) H2B(0.25) F2(0.25) C1(0.75)
 C9(0.25) H9(0.75) F1(0.75) C1A(0.25) H1A(0.25) C9A(0.75)
5.a Aromatic/amide H refined with riding coordinates:
 C4(H4), C3(H3), C0AA(H0AA), C0AA(H0AB), C8(H8), C2(H2A), C2(H2B), C7(H7),
 C9(H9), C1A(H1A)
;
_olex2_submission_special_instructions 'No special instructions were received'

loop_
_space_group_symop_operation_xyz
'x, y, z'
'-x+1/2, y+1/2, -z+1/2'
'-x, -y, -z'
'x-1/2, -y-1/2, z-1/2'

loop_
_atom_site_label
_atom_site_type_symbol
_atom_site_fract_x
_atom_site_fract_y
_atom_site_fract_z
_atom_site_U_iso_or_equiv
_atom_site_adp_type
_atom_site_occupancy
_atom_site_site_symmetry_order
_atom_site_calc_flag
_atom_site_refinement_flags_posn
_atom_site_refinement_flags_adp
_atom_site_refinement_flags_occupancy
_atom_site_disorder_assembly
_atom_site_disorder_group
Re1 Re 0.76695(2) 0.33682(2) 0.26705(2) 0.01468(10) Uani 1 1 d . . . . .
Cl1 Cl 0.83974(14) 0.47637(6) 0.29599(11) 0.0201(2) Uani 1 1 d . . . . .
N2 N 0.6568(5) 0.3541(2) 0.4451(4) 0.0193(8) Uani 1 1 d . . . . .
O3 O 0.9080(5) 0.3259(2) 0.0057(4) 0.0295(9) Uani 1 1 d . . . . .
O2 O 0.6436(6) 0.1678(2) 0.2429(5) 0.0338(10) Uani 1 1 d . . . . .
N1 N 0.5101(5) 0.3844(2) 0.2007(4) 0.0182(8) Uani 1 1 d . . . . .
C12 C 0.6893(6) 0.2307(3) 0.2514(5) 0.0219(9) Uani 1 1 d . . . . .
O1 O 1.1191(5) 0.2844(2) 0.4050(4) 0.0294(8) Uani 1 1 d . . . . .
C13 C 0.8518(6) 0.3297(2) 0.1022(5) 0.0194(10) Uani 1 1 d . . . . .
C11 C 0.9870(6) 0.3034(3) 0.3521(5) 0.0212(10) Uani 1 1 d . . . . .
C4 C 0.2639(6) 0.4434(3) 0.2657(5) 0.0240(11) Uani 1 1 d . . . . .
H4 H 0.203313 0.457335 0.332620 0.029 Uiso 1 1 calc R . . . .
C3 C 0.1997(7) 0.4596(3) 0.1335(6) 0.0278(11) Uani 1 1 d . . . . .
H3 H 0.096120 0.485243 0.111694 0.033 Uiso 1 1 calc R . . . .
C6 C 0.4994(5) 0.3880(2) 0.4336(4) 0.0144(8) Uani 1 1 d . . . . .
C5 C 0.4210(5) 0.4059(2) 0.2952(4) 0.0142(8) Uani 1 1 d . . . . .
C0AA C 0.6671(8) 0.3523(3) 0.6806(5) 0.0303(12) Uani 1 1 d . . . . .
H0AA H 0.725546 0.339338 0.763762 0.036 Uiso 0.25 1 calc R . P A 1
H0AB H 0.725546 0.339338 0.763762 0.036 Uiso 0.75 1 calc R . P B 2
C8 C 0.5098(6) 0.3871(3) 0.6672(5) 0.0232(10) Uani 1 1 d . . . . .
H8 H 0.460786 0.398728 0.741390 0.028 Uiso 1 1 calc R . . . .
C2 C 0.2892(6) 0.4376(3) 0.0360(5) 0.0252(11) Uani 1 1 d . . . . .
H2A H 0.248228 0.447339 -0.052723 0.030 Uiso 0.75 1 calc R . P C 1
H2B H 0.248228 0.447339 -0.052723 0.030 Uiso 0.25 1 calc R . P D 2
C7 C 0.4248(6) 0.4046(3) 0.5409(5) 0.0235(10) Uani 1 1 d . . . . .
H7 H 0.317559 0.427511 0.529968 0.028 Uiso 1 1 calc R . . . .
F2 F 0.8520(16) 0.2830(7) 0.5760(11) 0.028(3) Uani 0.25 1 d . . P E 2
C1 C 0.4439(6) 0.4001(3) 0.0754(5) 0.0229(10) Uani 0.75 1 d . . P F 1
C9 C 0.7367(8) 0.3370(3) 0.5681(6) 0.0292(13) Uani 0.25 1 d . . P G 1
H9 H 0.843659 0.313866 0.577609 0.035 Uiso 0.75 1 calc R . P G 1
F1 F 0.5340(5) 0.3811(3) -0.0149(4) 0.0311(9) Uani 0.75 1 d . . P F 1
C1A C 0.4439(6) 0.4001(3) 0.0754(5) 0.0229(10) Uani 0.25 1 d . . P F 2
H1A H 0.505504 0.384946 0.009909 0.027 Uiso 0.25 1 calc R . P F 2
C9A C 0.7367(8) 0.3370(3) 0.5681(6) 0.0292(13) Uani 0.75 1 d . . P E 2

loop_
_atom_site_aniso_label
_atom_site_aniso_U_11
_atom_site_aniso_U_22
_atom_site_aniso_U_33
_atom_site_aniso_U_23
_atom_site_aniso_U_13
_atom_site_aniso_U_12
Re1 0.01350(13) 0.01832(12) 0.01194(13) 0.00012(5) 0.00117(8) 0.00263(5)
Cl1 0.0194(5) 0.0202(5) 0.0213(5) -0.0016(4) 0.0044(5) 0.0007(4)
N2 0.023(2) 0.0222(17) 0.0114(18) 0.0013(14) -0.0006(17) 0.0017(15)
O3 0.0255(19) 0.048(2) 0.0174(19) -0.0068(15) 0.0100(18) -0.0078(16)
O2 0.032(2) 0.0260(19) 0.044(3) -0.0024(15) 0.009(2) 0.0009(14)
N1 0.0169(17) 0.0207(17) 0.0154(18) 0.0004(14) -0.0026(16) 0.0004(14)
C12 0.020(2) 0.026(2) 0.020(2) -0.0006(17) 0.004(2) 0.0075(18)
O1 0.0219(17) 0.0313(18) 0.031(2) 0.0010(15) -0.0070(17) 0.0085(14)
C13 0.014(2) 0.021(2) 0.021(2) -0.0023(16) -0.001(2) -0.0043(15)
C11 0.023(2) 0.019(2) 0.021(2) -0.0017(17) 0.004(2) 0.0017(17)
C4 0.019(2) 0.026(2) 0.026(3) 0.0004(18) -0.001(2) 0.0028(17)
C3 0.020(2) 0.029(2) 0.031(3) 0.005(2) -0.004(2) 0.0020(18)
C6 0.0106(17) 0.0211(19) 0.0133(19) -0.0006(15) 0.0075(17) -0.0027(15)
C5 0.0094(17) 0.0207(19) 0.014(2) -0.0004(15) 0.0066(17) -0.0026(15)
C0AA 0.042(3) 0.033(2) 0.014(2) 0.0051(19) -0.002(2) -0.002(2)
C8 0.023(2) 0.036(2) 0.014(2) -0.0042(18) 0.014(2) -0.0068(19)
C2 0.017(2) 0.038(3) 0.018(2) 0.0088(19) -0.002(2) -0.0018(19)
C7 0.020(2) 0.030(2) 0.021(2) -0.0047(18) 0.005(2) -0.0036(18)
F2 0.027(6) 0.040(6) 0.017(5) 0.001(5) -0.001(5) 0.013(5)
C1 0.022(2) 0.032(2) 0.014(2) 0.0007(18) 0.002(2) 0.0010(19)
C9 0.033(3) 0.038(3) 0.016(2) 0.0031(18) 0.003(2) 0.015(2)
F1 0.030(2) 0.050(2) 0.0130(17) -0.0001(17) 0.0019(17) 0.0108(18)
C1A 0.022(2) 0.032(2) 0.014(2) 0.0007(18) 0.002(2) 0.0010(19)
C9A 0.033(3) 0.038(3) 0.016(2) 0.0031(18) 0.003(2) 0.015(2)

loop_
_atom_type_symbol
_atom_type_description
_atom_type_scat_dispersion_real
_atom_type_scat_dispersion_imag
_atom_type_scat_source
C C 0.0033 0.0016 'International Tables Vol C Tables 4.2.6.8 and 6.1.1.4'
H H 0.0000 0.0000 'International Tables Vol C Tables 4.2.6.8 and 6.1.1.4'
Cl Cl 0.1484 0.1585 'International Tables Vol C Tables 4.2.6.8 and 6.1.1.4'
F F 0.0171 0.0103 'International Tables Vol C Tables 4.2.6.8 and 6.1.1.4'
N N 0.0061 0.0033 'International Tables Vol C Tables 4.2.6.8 and 6.1.1.4'
O O 0.0106 0.0060 'International Tables Vol C Tables 4.2.6.8 and 6.1.1.4'
Re Re -1.0185 7.2310 'International Tables Vol C Tables 4.2.6.8 and 6.1.1.4'

loop_
_geom_angle_atom_site_label_1
_geom_angle_atom_site_label_2
_geom_angle_atom_site_label_3
_geom_angle
_geom_angle_site_symmetry_1
_geom_angle_site_symmetry_3
_geom_angle_publ_flag
N2 Re1 Cl1 83.42(11) . . ?
N2 Re1 N1 74.24(15) . . ?
N1 Re1 Cl1 82.29(10) . . ?
C12 Re1 Cl1 174.14(16) . . ?
C12 Re1 N2 91.80(19) . . ?
C12 Re1 N1 93.18(17) . . ?
C13 Re1 Cl1 93.33(13) . . ?
C13 Re1 N2 174.59(16) . . ?
C13 Re1 N1 101.08(18) . . ?
C13 Re1 C12 91.2(2) . . ?
C11 Re1 Cl1 93.22(13) . . ?
C11 Re1 N2 97.01(19) . . ?
C11 Re1 N1 170.51(18) . . ?
C11 Re1 C12 90.72(19) . . ?
C11 Re1 C13 87.5(2) . . ?
C6 N2 Re1 118.3(3) . . ?
C9 N2 Re1 124.2(4) . . ?
C9 N2 C6 117.4(5) . . ?
C9A N2 Re1 124.2(4) . . ?
C9A N2 C6 117.4(5) . . ?
C5 N1 Re1 116.8(3) . . ?
C1 N1 Re1 125.1(4) . . ?
C1 N1 C5 117.7(4) . . ?
C1A N1 Re1 125.1(4) . . ?
C1A N1 C5 117.7(4) . . ?
O2 C12 Re1 179.6(5) . . ?
O3 C13 Re1 177.7(4) . . ?
O1 C11 Re1 178.7(4) . . ?
C3 C4 H4 120.8 . . ?
C5 C4 H4 120.8 . . ?
C5 C4 C3 118.5(5) . . ?
C4 C3 H3 120.0 . . ?
C2 C3 C4 120.1(5) . . ?
C2 C3 H3 120.0 . . ?
N2 C6 C5 114.1(4) . . ?
C7 C6 N2 122.1(4) . . ?
C7 C6 C5 123.8(4) . . ?
N1 C5 C4 122.0(4) . . ?
N1 C5 C6 116.2(4) . . ?
C4 C5 C6 121.7(4) . . ?
C8 C0AA H0AA 120.6 . . ?
C8 C0AA H0AB 120.6 . . ?
C8 C0AA C9 118.7(5) . . ?
C8 C0AA C9A 118.7(5) . . ?
C9 C0AA H0AA 120.6 . . ?
C9A C0AA H0AB 120.6 . . ?
C0AA C8 H8 120.5 . . ?
C0AA C8 C7 119.0(5) . . ?
C7 C8 H8 120.5 . . ?
C3 C2 H2A 121.5 . . ?
C3 C2 H2B 121.5 . . ?
C3 C2 C1 117.1(4) . . ?
C3 C2 C1A 117.1(4) . . ?
C1 C2 H2A 121.5 . . ?
C1A C2 H2B 121.5 . . ?
C6 C7 C8 119.7(5) . . ?
C6 C7 H7 120.2 . . ?
C8 C7 H7 120.2 . . ?
N1 C1 C2 124.6(5) . . ?
F1 C1 N1 117.1(4) . . ?
F1 C1 C2 118.3(4) . . ?
N2 C9 C0AA 123.0(5) . . ?
N2 C9 H9 118.5 . . ?
C0AA C9 H9 118.5 . . ?
N1 C1A C2 124.6(5) . . ?
N1 C1A H1A 117.7 . . ?
C2 C1A H1A 117.7 . . ?
N2 C9A C0AA 123.0(5) . . ?
F2 C9A N2 115.8(7) . . ?
F2 C9A C0AA 117.3(7) . . ?

loop_
_geom_bond_atom_site_label_1
_geom_bond_atom_site_label_2
_geom_bond_distance
_geom_bond_site_symmetry_2
_geom_bond_publ_flag
Re1 Cl1 2.4719(11) . ?
Re1 N2 2.167(5) . ?
Re1 N1 2.205(4) . ?
Re1 C12 1.922(5) . ?
Re1 C13 1.921(6) . ?
Re1 C11 1.914(5) . ?
N2 C6 1.370(6) . ?
N2 C9 1.349(6) . ?
N2 C9A 1.349(6) . ?
O3 C13 1.150(7) . ?
O2 C12 1.139(6) . ?
N1 C5 1.341(6) . ?
N1 C1 1.334(6) . ?
N1 C1A 1.334(6) . ?
O1 C11 1.150(6) . ?
C4 H4 0.9300 . ?
C4 C3 1.396(7) . ?
C4 C5 1.396(6) . ?
C3 H3 0.9300 . ?
C3 C2 1.370(8) . ?
C6 C5 1.486(6) . ?
C6 C7 1.361(7) . ?
C0AA H0AA 0.9300 . ?
C0AA H0AB 0.9300 . ?
C0AA C8 1.374(8) . ?
C0AA C9 1.382(9) . ?
C0AA C9A 1.382(9) . ?
C8 H8 0.9300 . ?
C8 C7 1.394(7) . ?
C2 H2A 0.9300 . ?
C2 H2B 0.9300 . ?
C2 C1 1.391(7) . ?
C2 C1A 1.391(7) . ?
C7 H7 0.9300 . ?
F2 C9A 1.298(13) . ?
C1 F1 1.300(7) . ?
C9 H9 0.9300 . ?
C1A H1A 0.9300 . ?
